data_7127598
loop_
_publ_author_name
'Schumann, Andr\'e'
'Bresien, Jonas'
'Fischer, Malte'
'Hering-Junghans, Christian'

_publ_section_title
;
 Aryl-substituted triarsiranes: synthesis and reactivity.
;
_journal_issue 8
_journal_name_full 'Chemical communications (Cambridge, England)'
_journal_page_first 1014
_journal_page_last 1017
_journal_paper_doi 10.1039/d0cc07533g
_journal_volume 57
_journal_year 2021
_chemical_formula_moiety 'C36 H51 As3'
_chemical_formula_sum 'C36 H51 As3'
_chemical_formula_weight 708.52
_space_group_crystal_system monoclinic
_space_group_IT_number 14
_space_group_name_Hall '-P 2ybc'
_space_group_name_H-M_alt 'P 1 21/c 1'
_atom_sites_solution_hydrogens geom
_audit_creation_method SHELXL-2014/7
_audit_update_record
;
2020-11-02 deposited with the CCDC.	2020-12-14 downloaded from the CCDC.
;
_cell_angle_alpha 90
_cell_angle_beta 91.3360(10)
_cell_angle_gamma 90
_cell_formula_units_Z 4
_cell_length_a 11.6003(5)
_cell_length_b 18.1155(7)
_cell_length_c 16.1710(6)
_cell_measurement_reflns_used 9146
_cell_measurement_temperature 150(2)
_cell_measurement_theta_max 30.34
_cell_measurement_theta_min 2.41
_cell_volume 3397.3(2)
_computing_cell_refinement 'SAINT (Bruker, 2013)'
_computing_data_collection 'APEX2 (Bruker, 2014)'
_computing_data_reduction SAINT
_computing_molecular_graphics 'ORTEP-3v2.01 (Farrugia, 1997)'
_computing_publication_material 'SHELXL-2014/7 (Sheldrick, 2014)'
_computing_structure_refinement 'SHELXL-2014/7 (Sheldrick, 2014)'
_computing_structure_solution 'SHELXT-2014 (Sheldrick, 2014)'
_diffrn_ambient_temperature 150(2)
_diffrn_measured_fraction_theta_full 1.000
_diffrn_measured_fraction_theta_max 1.000
_diffrn_measurement_device_type 'Bruker APEX-II CCD'
_diffrn_measurement_method '\f and \w scans'
_diffrn_radiation_type MoK\a
_diffrn_radiation_wavelength 0.71073
_diffrn_reflns_av_R_equivalents 0.0340
_diffrn_reflns_av_unetI/netI 0.0214
_diffrn_reflns_Laue_measured_fraction_full 1.000
_diffrn_reflns_Laue_measured_fraction_max 1.000
_diffrn_reflns_limit_h_max 16
_diffrn_reflns_limit_h_min -16
_diffrn_reflns_limit_k_max 25
_diffrn_reflns_limit_k_min -25
_diffrn_reflns_limit_l_max 22
_diffrn_reflns_limit_l_min -22
_diffrn_reflns_number 81028
_diffrn_reflns_point_group_measured_fraction_full 1.000
_diffrn_reflns_point_group_measured_fraction_max 1.000
_diffrn_reflns_theta_full 25.242
_diffrn_reflns_theta_max 30.000
_diffrn_reflns_theta_min 1.688
_diffrn_source 'fine-focus sealed tube'
_exptl_absorpt_coefficient_mu 2.956
_exptl_absorpt_correction_T_max 0.64
_exptl_absorpt_correction_T_min 0.59
_exptl_absorpt_correction_type multi-scan
_exptl_absorpt_process_details 'SADABS (Bruker, 2014)'
_exptl_crystal_colour colourless
_exptl_crystal_density_diffrn 1.385
_exptl_crystal_description prism
_exptl_crystal_F_000 1464
_exptl_crystal_size_max 0.270
_exptl_crystal_size_mid 0.198
_exptl_crystal_size_min 0.163
_refine_diff_density_max 0.572
_refine_diff_density_min -0.390
_refine_diff_density_rms 0.064
_refine_ls_extinction_method none
_refine_ls_goodness_of_fit_ref 1.026
_refine_ls_hydrogen_treatment constr
_refine_ls_matrix_type full
_refine_ls_number_parameters 390
_refine_ls_number_reflns 9924
_refine_ls_number_restraints 0
_refine_ls_restrained_S_all 1.026
_refine_ls_R_factor_all 0.0341
_refine_ls_R_factor_gt 0.0249
_refine_ls_shift/su_max 0.002
_refine_ls_shift/su_mean 0.000
_refine_ls_structure_factor_coef Fsqd
_refine_ls_weighting_details 'w=1/[\s^2^(Fo^2^)+(0.0316P)^2^+1.0696P] where P=(Fo^2^+2Fc^2^)/3'
_refine_ls_weighting_scheme calc
_refine_ls_wR_factor_gt 0.0581
_refine_ls_wR_factor_ref 0.0614
_reflns_Friedel_coverage 0.000
_reflns_number_gt 8366
_reflns_number_total 9924
_reflns_threshold_expression 'I > 2\s(I)'
_cod_data_source_file d0cc07533g2.cif
_cod_data_source_block ax1757_As3Dipp3_cmp2b
_cod_depositor_comments 'Adding full bibliography for 7127592--7127598.cif.'
_cod_original_sg_symbol_H-M 'P 21/c'
_cod_database_code 7127598
_shelx_shelxl_version_number 2014/7
_shelx_space_group_comment
;
The symmetry employed for this shelxl refinement is uniquely defined
by the following loop, which should always be used as a source of
symmetry information in preference to the above space-group names.
They are only intended as comments.
;
_shelx_estimated_absorpt_t_min 0.502
_shelx_estimated_absorpt_t_max 0.644

loop_
_space_group_symop_operation_xyz
'x, y, z'
'-x, y+1/2, -z+1/2'
'-x, -y, -z'
'x, -y-1/2, z-1/2'

loop_
_atom_site_label
_atom_site_type_symbol
_atom_site_fract_x
_atom_site_fract_y
_atom_site_fract_z
_atom_site_U_iso_or_equiv
_atom_site_adp_type
_atom_site_occupancy
_atom_site_site_symmetry_order
_atom_site_calc_flag
_atom_site_refinement_flags_posn
_atom_site_refinement_flags_adp
_atom_site_refinement_flags_occupancy
_atom_site_disorder_assembly
_atom_site_disorder_group
C1 C 0.60215(12) 0.33848(9) 0.73960(9) 0.0207(3) Uani 1 1 d . . . . .
C2 C 0.64455(13) 0.38426(9) 0.80414(10) 0.0238(3) Uani 1 1 d . . . . .
C3 C 0.72279(14) 0.35452(11) 0.86197(10) 0.0304(4) Uani 1 1 d . . . . .
H3 H 0.7499 0.3844 0.9066 0.037 Uiso 1 1 calc R U . . .
C4 C 0.76136(14) 0.28330(11) 0.85594(10) 0.0327(4) Uani 1 1 d . . . . .
H4 H 0.8127 0.2639 0.8971 0.039 Uiso 1 1 calc R U . . .
C5 C 0.72567(14) 0.23982(10) 0.79022(10) 0.0291(3) Uani 1 1 d . . . . .
H5 H 0.7551 0.1911 0.7853 0.035 Uiso 1 1 calc R U . . .
C6 C 0.64682(12) 0.26649(9) 0.73078(10) 0.0233(3) Uani 1 1 d . . . . .
C7 C 0.61599(14) 0.46587(10) 0.81152(11) 0.0310(4) Uani 1 1 d . . . . .
H7 H 0.5509 0.4769 0.7718 0.037 Uiso 1 1 calc R U . . .
C8 C 0.7188(2) 0.51240(14) 0.7870(2) 0.0676(8) Uani 1 1 d . . . . .
H8A H 0.7861 0.4990 0.8216 0.101 Uiso 1 1 calc R U . . .
H8B H 0.7009 0.5648 0.7949 0.101 Uiso 1 1 calc R U . . .
H8C H 0.7357 0.5034 0.7288 0.101 Uiso 1 1 calc R U . . .
C9 C 0.5771(2) 0.48639(13) 0.89873(14) 0.0559(6) Uani 1 1 d . . . . .
H9A H 0.5058 0.4600 0.9109 0.084 Uiso 1 1 calc R U . . .
H9B H 0.5634 0.5397 0.9016 0.084 Uiso 1 1 calc R U . . .
H9C H 0.6374 0.4726 0.9393 0.084 Uiso 1 1 calc R U . . .
C10 C 0.61907(14) 0.21846(9) 0.65576(11) 0.0288(3) Uani 1 1 d . . . . .
H10 H 0.5392 0.2314 0.6362 0.035 Uiso 1 1 calc R U . . .
C11 C 0.6998(2) 0.23679(16) 0.58589(13) 0.0593(7) Uani 1 1 d . . . . .
H11A H 0.7787 0.2227 0.6020 0.089 Uiso 1 1 calc R U . . .
H11B H 0.6968 0.2899 0.5746 0.089 Uiso 1 1 calc R U . . .
H11C H 0.6758 0.2096 0.5360 0.089 Uiso 1 1 calc R U . . .
C12 C 0.6202(3) 0.13642(12) 0.67396(18) 0.0672(8) Uani 1 1 d . . . . .
H12A H 0.6003 0.1090 0.6233 0.101 Uiso 1 1 calc R U . . .
H12B H 0.5638 0.1254 0.7164 0.101 Uiso 1 1 calc R U . . .
H12C H 0.6973 0.1218 0.6939 0.101 Uiso 1 1 calc R U . . .
C13 C 0.21370(13) 0.46865(9) 0.72162(10) 0.0252(3) Uani 1 1 d . . . . .
C14 C 0.19550(13) 0.49972(8) 0.64263(10) 0.0236(3) Uani 1 1 d . . . . .
C15 C 0.09981(15) 0.54537(9) 0.62986(12) 0.0335(4) Uani 1 1 d . . . . .
H15 H 0.0856 0.5660 0.5766 0.040 Uiso 1 1 calc R U . . .
C16 C 0.02551(15) 0.56123(10) 0.69257(13) 0.0378(4) Uani 1 1 d . . . . .
H16 H -0.0396 0.5919 0.6821 0.045 Uiso 1 1 calc R U . . .
C17 C 0.04533(15) 0.53286(11) 0.76986(12) 0.0370(4) Uani 1 1 d . . . . .
H17 H -0.0052 0.5452 0.8131 0.044 Uiso 1 1 calc R U . . .
C18 C 0.13828(15) 0.48622(12) 0.78630(11) 0.0363(4) Uani 1 1 d . . . . .
C19 C 0.27836(14) 0.48942(9) 0.57252(10) 0.0259(3) Uani 1 1 d . . . . .
H19 H 0.3181 0.4410 0.5813 0.031 Uiso 1 1 calc R U . . .
C20 C 0.37060(17) 0.54982(10) 0.57738(12) 0.0367(4) Uani 1 1 d . . . . .
H20A H 0.3340 0.5983 0.5705 0.055 Uiso 1 1 calc R U . . .
H20B H 0.4262 0.5422 0.5334 0.055 Uiso 1 1 calc R U . . .
H20C H 0.4107 0.5476 0.6313 0.055 Uiso 1 1 calc R U . . .
C21 C 0.22081(19) 0.48760(12) 0.48649(11) 0.0419(5) Uani 1 1 d . . . . .
H21A H 0.1578 0.4515 0.4859 0.063 Uiso 1 1 calc R U . . .
H21B H 0.2778 0.4735 0.4455 0.063 Uiso 1 1 calc R U . . .
H21C H 0.1900 0.5366 0.4729 0.063 Uiso 1 1 calc R U . . .
C22A C 0.1609(3) 0.4702(2) 0.8747(2) 0.0271(8) Uani 0.562(5) 1 d . . P A 1
H22A H 0.2447 0.4583 0.8820 0.033 Uiso 0.562(5) 1 calc R U P A 1
C23A C 0.0934(5) 0.4014(2) 0.8932(2) 0.0403(10) Uani 0.562(5) 1 d . . P A 1
H23A H 0.1052 0.3880 0.9515 0.060 Uiso 0.562(5) 1 calc R U P A 1
H23B H 0.0112 0.4104 0.8820 0.060 Uiso 0.562(5) 1 calc R U P A 1
H23C H 0.1198 0.3609 0.8582 0.060 Uiso 0.562(5) 1 calc R U P A 1
C24A C 0.1314(3) 0.5306(2) 0.9371(2) 0.0439(10) Uani 0.562(5) 1 d . . P A 1
H24A H 0.1503 0.5133 0.9933 0.066 Uiso 0.562(5) 1 calc R U P A 1
H24B H 0.1762 0.5751 0.9255 0.066 Uiso 0.562(5) 1 calc R U P A 1
H24C H 0.0489 0.5420 0.9326 0.066 Uiso 0.562(5) 1 calc R U P A 1
C22B C 0.1412(4) 0.4364(3) 0.8727(3) 0.0239(9) Uani 0.438(5) 1 d . . P A 2
H22B H 0.1843 0.3898 0.8618 0.029 Uiso 0.438(5) 1 calc R U P A 2
C23B C 0.2121(4) 0.4824(3) 0.9341(3) 0.0419(13) Uani 0.438(5) 1 d . . P A 2
H23D H 0.2863 0.4949 0.9099 0.063 Uiso 0.438(5) 1 calc R U P A 2
H23E H 0.1702 0.5279 0.9467 0.063 Uiso 0.438(5) 1 calc R U P A 2
H23F H 0.2253 0.4541 0.9850 0.063 Uiso 0.438(5) 1 calc R U P A 2
C24B C 0.0249(4) 0.4160(3) 0.9082(3) 0.0379(11) Uani 0.438(5) 1 d . . P A 2
H24D H -0.0191 0.3864 0.8677 0.057 Uiso 0.438(5) 1 calc R U P A 2
H24E H 0.0371 0.3872 0.9590 0.057 Uiso 0.438(5) 1 calc R U P A 2
H24F H -0.0180 0.4610 0.9207 0.057 Uiso 0.438(5) 1 calc R U P A 2
C25 C 0.22818(12) 0.29956(8) 0.57624(9) 0.0207(3) Uani 1 1 d . . . . .
C26 C 0.10889(13) 0.30731(9) 0.58927(9) 0.0218(3) Uani 1 1 d . . . . .
C27 C 0.03308(14) 0.30529(10) 0.52128(10) 0.0290(3) Uani 1 1 d . . . . .
H27 H -0.0472 0.3113 0.5294 0.035 Uiso 1 1 calc R U . . .
C28 C 0.07233(15) 0.29482(10) 0.44243(11) 0.0328(4) Uani 1 1 d . . . . .
H28 H 0.0193 0.2937 0.3968 0.039 Uiso 1 1 calc R U . . .
C29 C 0.18904(15) 0.28589(10) 0.42981(10) 0.0296(4) Uani 1 1 d . . . . .
H29 H 0.2154 0.2787 0.3752 0.036 Uiso 1 1 calc R U . . .
C30 C 0.26865(13) 0.28728(9) 0.49564(10) 0.0232(3) Uani 1 1 d . . . . .
C31 C 0.05785(13) 0.31051(10) 0.67478(10) 0.0257(3) Uani 1 1 d . . . . .
H31 H 0.1178 0.3316 0.7135 0.031 Uiso 1 1 calc R U . . .
C32 C 0.03181(16) 0.23192(11) 0.70357(12) 0.0386(4) Uani 1 1 d . . . . .
H32A H -0.0207 0.2081 0.6635 0.058 Uiso 1 1 calc R U . . .
H32B H -0.0043 0.2337 0.7577 0.058 Uiso 1 1 calc R U . . .
H32C H 0.1038 0.2037 0.7079 0.058 Uiso 1 1 calc R U . . .
C33 C -0.04966(14) 0.35915(10) 0.67955(11) 0.0322(4) Uani 1 1 d . . . . .
H33A H -0.0337 0.4075 0.6553 0.048 Uiso 1 1 calc R U . . .
H33B H -0.0704 0.3654 0.7375 0.048 Uiso 1 1 calc R U . . .
H33C H -0.1137 0.3357 0.6489 0.048 Uiso 1 1 calc R U . . .
C34 C 0.39356(14) 0.26885(10) 0.47828(10) 0.0292(3) Uani 1 1 d . . . . .
H34 H 0.4426 0.2926 0.5224 0.035 Uiso 1 1 calc R U . . .
C35 C 0.43482(17) 0.29671(14) 0.39514(12) 0.0461(5) Uani 1 1 d . . . . .
H35A H 0.3968 0.2686 0.3505 0.069 Uiso 1 1 calc R U . . .
H35B H 0.5185 0.2902 0.3923 0.069 Uiso 1 1 calc R U . . .
H35C H 0.4157 0.3492 0.3892 0.069 Uiso 1 1 calc R U . . .
C36 C 0.41049(17) 0.18516(11) 0.48537(14) 0.0439(5) Uani 1 1 d . . . . .
H36A H 0.3876 0.1686 0.5403 0.066 Uiso 1 1 calc R U . . .
H36B H 0.4918 0.1731 0.4773 0.066 Uiso 1 1 calc R U . . .
H36C H 0.3629 0.1603 0.4430 0.066 Uiso 1 1 calc R U . . .
As1 As 0.48810(2) 0.37916(2) 0.65738(2) 0.01998(4) Uani 1 1 d . . . . .
As2 As 0.33737(2) 0.39960(2) 0.75818(2) 0.02180(4) Uani 1 1 d . . . . .
As3 As 0.33293(2) 0.28678(2) 0.67400(2) 0.02120(4) Uani 1 1 d . . . . .

loop_
_atom_site_aniso_label
_atom_site_aniso_U_11
_atom_site_aniso_U_22
_atom_site_aniso_U_33
_atom_site_aniso_U_23
_atom_site_aniso_U_13
_atom_site_aniso_U_12
C1 0.0158(6) 0.0274(8) 0.0189(7) 0.0014(6) 0.0007(5) 0.0000(5)
C2 0.0174(6) 0.0328(8) 0.0213(7) -0.0020(6) 0.0001(5) 0.0000(6)
C3 0.0226(7) 0.0476(10) 0.0211(8) -0.0043(7) -0.0024(6) 0.0021(7)
C4 0.0229(7) 0.0514(11) 0.0237(8) 0.0064(7) -0.0023(6) 0.0100(7)
C5 0.0228(7) 0.0341(9) 0.0305(8) 0.0061(7) 0.0027(6) 0.0076(7)
C6 0.0177(6) 0.0273(8) 0.0250(7) 0.0013(6) 0.0031(5) 0.0005(6)
C7 0.0251(8) 0.0329(9) 0.0347(9) -0.0076(7) -0.0049(7) -0.0020(7)
C8 0.0494(14) 0.0431(13) 0.111(2) 0.0043(14) 0.0119(14) -0.0112(11)
C9 0.0715(16) 0.0495(13) 0.0465(13) -0.0200(10) -0.0048(11) 0.0166(12)
C10 0.0215(7) 0.0289(8) 0.0360(9) -0.0072(7) -0.0005(6) 0.0029(6)
C11 0.0466(12) 0.0916(19) 0.0404(12) -0.0324(12) 0.0122(9) -0.0244(12)
C12 0.094(2) 0.0311(11) 0.0753(18) -0.0089(11) -0.0235(15) 0.0032(12)
C13 0.0197(7) 0.0309(8) 0.0249(8) -0.0054(6) -0.0034(6) 0.0038(6)
C14 0.0225(7) 0.0194(7) 0.0288(8) -0.0015(6) -0.0034(6) -0.0002(6)
C15 0.0299(8) 0.0247(8) 0.0458(11) 0.0084(7) -0.0026(7) 0.0052(7)
C16 0.0263(8) 0.0259(9) 0.0612(13) 0.0021(8) 0.0032(8) 0.0072(7)
C17 0.0247(8) 0.0397(10) 0.0469(11) -0.0148(8) 0.0041(7) 0.0054(7)
C18 0.0256(8) 0.0564(12) 0.0267(9) -0.0093(8) -0.0017(7) 0.0105(8)
C19 0.0301(8) 0.0243(8) 0.0233(8) 0.0024(6) -0.0011(6) 0.0026(6)
C20 0.0397(10) 0.0308(9) 0.0400(10) 0.0021(8) 0.0098(8) -0.0045(8)
C21 0.0541(12) 0.0425(11) 0.0286(9) 0.0033(8) -0.0095(8) 0.0120(9)
C22A 0.0214(15) 0.032(2) 0.0280(17) -0.0026(17) 0.0065(12) -0.0009(16)
C23A 0.063(3) 0.0305(18) 0.0272(17) 0.0022(14) 0.0007(18) 0.000(2)
C24A 0.051(2) 0.048(2) 0.0337(18) -0.0127(15) 0.0111(15) -0.0128(17)
C22B 0.024(2) 0.025(2) 0.0229(19) 0.002(2) 0.0042(15) -0.0025(19)
C23B 0.043(3) 0.054(3) 0.029(2) -0.006(2) -0.0013(18) -0.012(2)
C24B 0.026(2) 0.055(3) 0.032(2) 0.005(2) 0.0054(18) -0.006(2)
C25 0.0204(6) 0.0215(7) 0.0200(7) 0.0017(6) -0.0020(5) -0.0023(6)
C26 0.0203(7) 0.0243(7) 0.0208(7) 0.0041(6) -0.0022(5) -0.0026(6)
C27 0.0207(7) 0.0388(9) 0.0270(8) 0.0049(7) -0.0054(6) -0.0024(7)
C28 0.0290(8) 0.0452(11) 0.0237(8) 0.0045(7) -0.0102(6) -0.0044(7)
C29 0.0322(8) 0.0376(9) 0.0188(7) -0.0007(7) -0.0028(6) -0.0057(7)
C30 0.0237(7) 0.0236(7) 0.0221(7) -0.0017(6) -0.0017(6) -0.0040(6)
C31 0.0176(7) 0.0366(9) 0.0228(7) 0.0029(7) -0.0011(6) -0.0026(6)
C32 0.0340(9) 0.0458(11) 0.0363(10) 0.0175(8) 0.0045(7) 0.0006(8)
C33 0.0232(8) 0.0374(10) 0.0360(9) -0.0021(8) 0.0009(7) -0.0019(7)
C34 0.0243(7) 0.0396(9) 0.0238(8) -0.0127(7) 0.0002(6) -0.0029(7)
C35 0.0360(10) 0.0704(15) 0.0323(10) -0.0113(10) 0.0099(8) -0.0137(10)
C36 0.0390(10) 0.0420(11) 0.0503(12) -0.0156(9) -0.0065(9) 0.0089(9)
As1 0.01789(7) 0.02519(8) 0.01683(7) 0.00007(6) -0.00031(5) 0.00097(6)
As2 0.01774(7) 0.03195(9) 0.01563(7) -0.00141(6) -0.00131(5) 0.00312(6)
As3 0.01854(7) 0.02537(8) 0.01952(8) 0.00194(6) -0.00305(5) 0.00034(6)

loop_
_atom_type_symbol
_atom_type_description
_atom_type_scat_dispersion_real
_atom_type_scat_dispersion_imag
_atom_type_scat_source
C C 0.0033 0.0016 'International Tables Vol C Tables 4.2.6.8 and 6.1.1.4'
H H 0.0000 0.0000 'International Tables Vol C Tables 4.2.6.8 and 6.1.1.4'
As As 0.0499 2.0058 'International Tables Vol C Tables 4.2.6.8 and 6.1.1.4'

loop_
_geom_angle_atom_site_label_1
_geom_angle_atom_site_label_2
_geom_angle_atom_site_label_3
_geom_angle
_geom_angle_site_symmetry_1
_geom_angle_site_symmetry_3
_geom_angle_publ_flag
C6 C1 C2 119.66(14) . . ?
C6 C1 As1 120.87(11) . . ?
C2 C1 As1 119.32(11) . . ?
C3 C2 C1 118.57(15) . . ?
C3 C2 C7 117.52(15) . . ?
C1 C2 C7 123.79(14) . . ?
C4 C3 C2 121.61(16) . . ?
C4 C3 H3 119.2 . . ?
C2 C3 H3 119.2 . . ?
C3 C4 C5 120.01(15) . . ?
C3 C4 H4 120.0 . . ?
C5 C4 H4 120.0 . . ?
C4 C5 C6 120.85(16) . . ?
C4 C5 H5 119.6 . . ?
C6 C5 H5 119.6 . . ?
C5 C6 C1 119.05(15) . . ?
C5 C6 C10 118.28(15) . . ?
C1 C6 C10 122.53(14) . . ?
C8 C7 C2 110.18(16) . . ?
C8 C7 C9 110.72(19) . . ?
C2 C7 C9 112.11(16) . . ?
C8 C7 H7 107.9 . . ?
C2 C7 H7 107.9 . . ?
C9 C7 H7 107.9 . . ?
C7 C8 H8A 109.5 . . ?
C7 C8 H8B 109.5 . . ?
H8A C8 H8B 109.5 . . ?
C7 C8 H8C 109.5 . . ?
H8A C8 H8C 109.5 . . ?
H8B C8 H8C 109.5 . . ?
C7 C9 H9A 109.5 . . ?
C7 C9 H9B 109.5 . . ?
H9A C9 H9B 109.5 . . ?
C7 C9 H9C 109.5 . . ?
H9A C9 H9C 109.5 . . ?
H9B C9 H9C 109.5 . . ?
C12 C10 C11 110.85(19) . . ?
C12 C10 C6 113.92(17) . . ?
C11 C10 C6 110.19(14) . . ?
C12 C10 H10 107.2 . . ?
C11 C10 H10 107.2 . . ?
C6 C10 H10 107.2 . . ?
C10 C11 H11A 109.5 . . ?
C10 C11 H11B 109.5 . . ?
H11A C11 H11B 109.5 . . ?
C10 C11 H11C 109.5 . . ?
H11A C11 H11C 109.5 . . ?
H11B C11 H11C 109.5 . . ?
C10 C12 H12A 109.5 . . ?
C10 C12 H12B 109.5 . . ?
H12A C12 H12B 109.5 . . ?
C10 C12 H12C 109.5 . . ?
H12A C12 H12C 109.5 . . ?
H12B C12 H12C 109.5 . . ?
C14 C13 C18 119.91(15) . . ?
C14 C13 As2 127.95(12) . . ?
C18 C13 As2 112.14(12) . . ?
C15 C14 C13 118.24(15) . . ?
C15 C14 C19 118.60(15) . . ?
C13 C14 C19 123.07(14) . . ?
C16 C15 C14 121.62(17) . . ?
C16 C15 H15 119.2 . . ?
C14 C15 H15 119.2 . . ?
C17 C16 C15 120.05(16) . . ?
C17 C16 H16 120.0 . . ?
C15 C16 H16 120.0 . . ?
C16 C17 C18 121.12(17) . . ?
C16 C17 H17 119.4 . . ?
C18 C17 H17 119.4 . . ?
C17 C18 C13 119.02(17) . . ?
C17 C18 C22A 115.1(2) . . ?
C13 C18 C22A 124.94(19) . . ?
C17 C18 C22B 119.4(2) . . ?
C13 C18 C22B 119.9(2) . . ?
C14 C19 C21 114.35(14) . . ?
C14 C19 C20 109.18(13) . . ?
C21 C19 C20 110.59(15) . . ?
C14 C19 H19 107.5 . . ?
C21 C19 H19 107.5 . . ?
C20 C19 H19 107.5 . . ?
C19 C20 H20A 109.5 . . ?
C19 C20 H20B 109.5 . . ?
H20A C20 H20B 109.5 . . ?
C19 C20 H20C 109.5 . . ?
H20A C20 H20C 109.5 . . ?
H20B C20 H20C 109.5 . . ?
C19 C21 H21A 109.5 . . ?
C19 C21 H21B 109.5 . . ?
H21A C21 H21B 109.5 . . ?
C19 C21 H21C 109.5 . . ?
H21A C21 H21C 109.5 . . ?
H21B C21 H21C 109.5 . . ?
C18 C22A C23A 105.9(3) . . ?
C18 C22A C24A 117.4(3) . . ?
C23A C22A C24A 109.6(3) . . ?
C18 C22A H22A 107.9 . . ?
C23A C22A H22A 107.9 . . ?
C24A C22A H22A 107.9 . . ?
C22A C23A H23A 109.5 . . ?
C22A C23A H23B 109.5 . . ?
H23A C23A H23B 109.5 . . ?
C22A C23A H23C 109.5 . . ?
H23A C23A H23C 109.5 . . ?
H23B C23A H23C 109.5 . . ?
C22A C24A H24A 109.5 . . ?
C22A C24A H24B 109.5 . . ?
H24A C24A H24B 109.5 . . ?
C22A C24A H24C 109.5 . . ?
H24A C24A H24C 109.5 . . ?
H24B C24A H24C 109.5 . . ?
C23B C22B C24B 110.9(4) . . ?
C23B C22B C18 104.5(4) . . ?
C24B C22B C18 116.6(3) . . ?
C23B C22B H22B 108.2 . . ?
C24B C22B H22B 108.2 . . ?
C18 C22B H22B 108.2 . . ?
C22B C23B H23D 109.5 . . ?
C22B C23B H23E 109.5 . . ?
H23D C23B H23E 109.5 . . ?
C22B C23B H23F 109.5 . . ?
H23D C23B H23F 109.5 . . ?
H23E C23B H23F 109.5 . . ?
C22B C24B H24D 109.5 . . ?
C22B C24B H24E 109.5 . . ?
H24D C24B H24E 109.5 . . ?
C22B C24B H24F 109.5 . . ?
H24D C24B H24F 109.5 . . ?
H24E C24B H24F 109.5 . . ?
C26 C25 C30 120.08(13) . . ?
C26 C25 As3 118.48(11) . . ?
C30 C25 As3 120.38(11) . . ?
C27 C26 C25 118.87(14) . . ?
C27 C26 C31 117.89(13) . . ?
C25 C26 C31 122.98(13) . . ?
C28 C27 C26 121.23(15) . . ?
C28 C27 H27 119.4 . . ?
C26 C27 H27 119.4 . . ?
C27 C28 C29 119.90(15) . . ?
C27 C28 H28 120.0 . . ?
C29 C28 H28 120.0 . . ?
C28 C29 C30 121.25(15) . . ?
C28 C29 H29 119.4 . . ?
C30 C29 H29 119.4 . . ?
C29 C30 C25 118.62(14) . . ?
C29 C30 C34 118.21(14) . . ?
C25 C30 C34 122.94(14) . . ?
C26 C31 C32 109.00(14) . . ?
C26 C31 C33 113.79(13) . . ?
C32 C31 C33 110.70(13) . . ?
C26 C31 H31 107.7 . . ?
C32 C31 H31 107.7 . . ?
C33 C31 H31 107.7 . . ?
C31 C32 H32A 109.5 . . ?
C31 C32 H32B 109.5 . . ?
H32A C32 H32B 109.5 . . ?
C31 C32 H32C 109.5 . . ?
H32A C32 H32C 109.5 . . ?
H32B C32 H32C 109.5 . . ?
C31 C33 H33A 109.5 . . ?
C31 C33 H33B 109.5 . . ?
H33A C33 H33B 109.5 . . ?
C31 C33 H33C 109.5 . . ?
H33A C33 H33C 109.5 . . ?
H33B C33 H33C 109.5 . . ?
C30 C34 C35 114.26(15) . . ?
C30 C34 C36 108.94(14) . . ?
C35 C34 C36 110.57(16) . . ?
C30 C34 H34 107.6 . . ?
C35 C34 H34 107.6 . . ?
C36 C34 H34 107.6 . . ?
C34 C35 H35A 109.5 . . ?
C34 C35 H35B 109.5 . . ?
H35A C35 H35B 109.5 . . ?
C34 C35 H35C 109.5 . . ?
H35A C35 H35C 109.5 . . ?
H35B C35 H35C 109.5 . . ?
C34 C36 H36A 109.5 . . ?
C34 C36 H36B 109.5 . . ?
H36A C36 H36B 109.5 . . ?
C34 C36 H36C 109.5 . . ?
H36A C36 H36C 109.5 . . ?
H36B C36 H36C 109.5 . . ?
C1 As1 As2 94.88(4) . . ?
C1 As1 As3 98.65(4) . . ?
As2 As1 As3 59.831(6) . . ?
C13 As2 As1 114.85(5) . . ?
C13 As2 As3 110.74(5) . . ?
As1 As2 As3 60.705(6) . . ?
C25 As3 As2 110.42(4) . . ?
C25 As3 As1 105.53(4) . . ?
As2 As3 As1 59.464(6) . . ?

loop_
_geom_bond_atom_site_label_1
_geom_bond_atom_site_label_2
_geom_bond_distance
_geom_bond_site_symmetry_2
_geom_bond_publ_flag
C1 C6 1.412(2) . ?
C1 C2 1.412(2) . ?
C1 As1 1.9949(15) . ?
C2 C3 1.396(2) . ?
C2 C7 1.520(2) . ?
C3 C4 1.370(3) . ?
C3 H3 0.9500 . ?
C4 C5 1.379(3) . ?
C4 H4 0.9500 . ?
C5 C6 1.397(2) . ?
C5 H5 0.9500 . ?
C6 C10 1.521(2) . ?
C7 C8 1.520(3) . ?
C7 C9 1.536(3) . ?
C7 H7 1.0000 . ?
C8 H8A 0.9800 . ?
C8 H8B 0.9800 . ?
C8 H8C 0.9800 . ?
C9 H9A 0.9800 . ?
C9 H9B 0.9800 . ?
C9 H9C 0.9800 . ?
C10 C12 1.515(3) . ?
C10 C11 1.521(3) . ?
C10 H10 1.0000 . ?
C11 H11A 0.9800 . ?
C11 H11B 0.9800 . ?
C11 H11C 0.9800 . ?
C12 H12A 0.9800 . ?
C12 H12B 0.9800 . ?
C12 H12C 0.9800 . ?
C13 C14 1.407(2) . ?
C13 C18 1.415(2) . ?
C13 As2 1.9831(16) . ?
C14 C15 1.396(2) . ?
C14 C19 1.515(2) . ?
C15 C16 1.376(3) . ?
C15 H15 0.9500 . ?
C16 C17 1.366(3) . ?
C16 H16 0.9500 . ?
C17 C18 1.391(2) . ?
C17 H17 0.9500 . ?
C18 C22A 1.477(4) . ?
C18 C22B 1.663(5) . ?
C19 C21 1.529(2) . ?
C19 C20 1.531(2) . ?
C19 H19 1.0000 . ?
C20 H20A 0.9800 . ?
C20 H20B 0.9800 . ?
C20 H20C 0.9800 . ?
C21 H21A 0.9800 . ?
C21 H21B 0.9800 . ?
C21 H21C 0.9800 . ?
C22A C23A 1.507(5) . ?
C22A C24A 1.532(5) . ?
C22A H22A 1.0000 . ?
C23A H23A 0.9800 . ?
C23A H23B 0.9800 . ?
C23A H23C 0.9800 . ?
C24A H24A 0.9800 . ?
C24A H24B 0.9800 . ?
C24A H24C 0.9800 . ?
C22B C23B 1.523(7) . ?
C22B C24B 1.524(6) . ?
C22B H22B 1.0000 . ?
C23B H23D 0.9800 . ?
C23B H23E 0.9800 . ?
C23B H23F 0.9800 . ?
C24B H24D 0.9800 . ?
C24B H24E 0.9800 . ?
C24B H24F 0.9800 . ?
C25 C26 1.412(2) . ?
C25 C30 1.413(2) . ?
C25 As3 1.9849(15) . ?
C26 C27 1.392(2) . ?
C26 C31 1.518(2) . ?
C27 C28 1.377(2) . ?
C27 H27 0.9500 . ?
C28 C29 1.383(2) . ?
C28 H28 0.9500 . ?
C29 C30 1.393(2) . ?
C29 H29 0.9500 . ?
C30 C34 1.520(2) . ?
C31 C32 1.530(2) . ?
C31 C33 1.530(2) . ?
C31 H31 1.0000 . ?
C32 H32A 0.9800 . ?
C32 H32B 0.9800 . ?
C32 H32C 0.9800 . ?
C33 H33A 0.9800 . ?
C33 H33B 0.9800 . ?
C33 H33C 0.9800 . ?
C34 C35 1.524(3) . ?
C34 C36 1.533(3) . ?
C34 H34 1.0000 . ?
C35 H35A 0.9800 . ?
C35 H35B 0.9800 . ?
C35 H35C 0.9800 . ?
C36 H36A 0.9800 . ?
C36 H36B 0.9800 . ?
C36 H36C 0.9800 . ?
As1 As2 2.4463(2) . ?
As1 As3 2.4769(2) . ?
As2 As3 2.4554(2) . ?

loop_
_geom_torsion_atom_site_label_1
_geom_torsion_atom_site_label_2
_geom_torsion_atom_site_label_3
_geom_torsion_atom_site_label_4
_geom_torsion
_geom_torsion_site_symmetry_1
_geom_torsion_site_symmetry_2
_geom_torsion_site_symmetry_3
_geom_torsion_site_symmetry_4
_geom_torsion_publ_flag
C6 C1 C2 C3 -5.5(2) . . . . ?
As1 C1 C2 C3 178.90(12) . . . . ?
C6 C1 C2 C7 170.44(14) . . . . ?
As1 C1 C2 C7 -5.2(2) . . . . ?
C1 C2 C3 C4 2.0(2) . . . . ?
C7 C2 C3 C4 -174.22(15) . . . . ?
C2 C3 C4 C5 2.0(3) . . . . ?
C3 C4 C5 C6 -2.4(3) . . . . ?
C4 C5 C6 C1 -1.1(2) . . . . ?
C4 C5 C6 C10 174.62(15) . . . . ?
C2 C1 C6 C5 5.1(2) . . . . ?
As1 C1 C6 C5 -179.35(11) . . . . ?
C2 C1 C6 C10 -170.48(14) . . . . ?
As1 C1 C6 C10 5.1(2) . . . . ?
C3 C2 C7 C8 70.9(2) . . . . ?
C1 C2 C7 C8 -105.1(2) . . . . ?
C3 C2 C7 C9 -52.9(2) . . . . ?
C1 C2 C7 C9 131.13(18) . . . . ?
C5 C6 C10 C12 34.0(2) . . . . ?
C1 C6 C10 C12 -150.39(18) . . . . ?
C5 C6 C10 C11 -91.3(2) . . . . ?
C1 C6 C10 C11 84.3(2) . . . . ?
C18 C13 C14 C15 -2.3(2) . . . . ?
As2 C13 C14 C15 177.79(13) . . . . ?
C18 C13 C14 C19 174.11(16) . . . . ?
As2 C13 C14 C19 -5.8(2) . . . . ?
C13 C14 C15 C16 1.1(3) . . . . ?
C19 C14 C15 C16 -175.43(16) . . . . ?
C14 C15 C16 C17 0.9(3) . . . . ?
C15 C16 C17 C18 -1.7(3) . . . . ?
C16 C17 C18 C13 0.5(3) . . . . ?
C16 C17 C18 C22A 169.9(3) . . . . ?
C16 C17 C18 C22B -164.6(3) . . . . ?
C14 C13 C18 C17 1.5(3) . . . . ?
As2 C13 C18 C17 -178.58(15) . . . . ?
C14 C13 C18 C22A -166.7(3) . . . . ?
As2 C13 C18 C22A 13.2(3) . . . . ?
C14 C13 C18 C22B 166.5(3) . . . . ?
As2 C13 C18 C22B -13.6(3) . . . . ?
C15 C14 C19 C21 -35.9(2) . . . . ?
C13 C14 C19 C21 147.68(16) . . . . ?
C15 C14 C19 C20 88.57(18) . . . . ?
C13 C14 C19 C20 -87.84(19) . . . . ?
C17 C18 C22A C23A 91.4(3) . . . . ?
C13 C18 C22A C23A -100.0(3) . . . . ?
C17 C18 C22A C24A -31.3(4) . . . . ?
C13 C18 C22A C24A 137.3(3) . . . . ?
C17 C18 C22B C23B -95.0(3) . . . . ?
C13 C18 C22B C23B 100.0(3) . . . . ?
C17 C18 C22B C24B 27.8(6) . . . . ?
C13 C18 C22B C24B -137.2(4) . . . . ?
C30 C25 C26 C27 -2.3(2) . . . . ?
As3 C25 C26 C27 -170.57(12) . . . . ?
C30 C25 C26 C31 171.73(14) . . . . ?
As3 C25 C26 C31 3.4(2) . . . . ?
C25 C26 C27 C28 1.0(3) . . . . ?
C31 C26 C27 C28 -173.33(16) . . . . ?
C26 C27 C28 C29 0.2(3) . . . . ?
C27 C28 C29 C30 0.0(3) . . . . ?
C28 C29 C30 C25 -1.3(3) . . . . ?
C28 C29 C30 C34 173.48(16) . . . . ?
C26 C25 C30 C29 2.4(2) . . . . ?
As3 C25 C30 C29 170.47(12) . . . . ?
C26 C25 C30 C34 -172.06(15) . . . . ?
As3 C25 C30 C34 -4.0(2) . . . . ?
C27 C26 C31 C32 85.74(18) . . . . ?
C25 C26 C31 C32 -88.33(18) . . . . ?
C27 C26 C31 C33 -38.3(2) . . . . ?
C25 C26 C31 C33 147.59(15) . . . . ?
C29 C30 C34 C35 36.4(2) . . . . ?
C25 C30 C34 C35 -149.05(16) . . . . ?
C29 C30 C34 C36 -87.76(19) . . . . ?
C25 C30 C34 C36 86.74(19) . . . . ?
